data_7044769
loop_
_publ_author_name
'Li, Ji'
'Zhang, Peipei'
'Xu, Yan'
'Su, Zhi'
'Qian, Yong'
'Li, Shunli'
'Yu, Tao'
'Sadler, Peter J.'
'Liu, Hong-Ke'

_publ_section_title
;
 A novel strategy to construct Janus metallamacrocycles with both a
 Ru--arene face and an imidazolium face
;
_journal_name_full 'Dalton Transactions'
_journal_paper_doi 10.1039/C7DT03374E
_journal_year 2017
_chemical_formula_moiety 'C47 H60 Cl N8 Ru, Cl, 2.0(Cl), 11.0(H2O)'
_chemical_formula_sum 'C47 H82 Cl4 N8 O11 Ru'
_chemical_formula_weight 1178.07
_space_group_crystal_system monoclinic
_space_group_IT_number 14
_space_group_name_Hall '-P 2ybc'
_space_group_name_H-M_alt 'P 1 21/c 1'
_symmetry_space_group_name_Hall '-P 2ybc'
_symmetry_space_group_name_H-M 'P 1 21/c 1'
_atom_sites_solution_hydrogens mixed
_audit_creation_date 2017-10-10
_audit_creation_method
;
Olex2 1.2-dev
(compiled 2017.08.10 svn.r3458 for OlexSys, GUI svn.r5356)
;
_audit_update_record
;
2017-10-17 deposited with the CCDC.
2017-10-25 downloaded from the CCDC.
;
_cell_angle_alpha 90
_cell_angle_beta 96.956(5)
_cell_angle_gamma 90
_cell_formula_units_Z 4
_cell_length_a 12.568(5)
_cell_length_b 31.904(5)
_cell_length_c 14.478(5)
_cell_measurement_reflns_used 5628
_cell_measurement_temperature 293(2)
_cell_measurement_theta_max 28.3
_cell_measurement_theta_min 1.8
_cell_volume 5763(3)
_computing_data_collection 'Bruker, 2000'
_computing_molecular_graphics 'Olex2 (Dolomanov et al., 2009)'
_computing_publication_material 'Olex2 (Dolomanov et al., 2009)'
_computing_structure_refinement 'ShelXL (Sheldrick, 2015)'
_computing_structure_solution SHELXTL
_diffrn_ambient_temperature 293(2)
_diffrn_measured_fraction_theta_full 0.999
_diffrn_measured_fraction_theta_max 0.999
_diffrn_measurement_device_type 'Apex II CCD'
_diffrn_measurement_method '\w scans'
_diffrn_radiation_monochromator graphite
_diffrn_radiation_type MoK\a
_diffrn_radiation_wavelength 0.71069
_diffrn_reflns_av_R_equivalents 0.0574
_diffrn_reflns_av_unetI/netI 0.0708
_diffrn_reflns_Laue_measured_fraction_full 0.999
_diffrn_reflns_Laue_measured_fraction_max 0.999
_diffrn_reflns_limit_h_max 14
_diffrn_reflns_limit_h_min -11
_diffrn_reflns_limit_k_max 32
_diffrn_reflns_limit_k_min -37
_diffrn_reflns_limit_l_max 16
_diffrn_reflns_limit_l_min -17
_diffrn_reflns_number 28886
_diffrn_reflns_point_group_measured_fraction_full 0.999
_diffrn_reflns_point_group_measured_fraction_max 0.999
_diffrn_reflns_theta_full 24.999
_diffrn_reflns_theta_max 24.999
_diffrn_reflns_theta_min 1.753
_exptl_absorpt_coefficient_mu 0.518
_exptl_absorpt_correction_type none
_exptl_crystal_colour orange
_exptl_crystal_colour_primary orange
_exptl_crystal_density_diffrn 1.358
_exptl_crystal_density_meas 0.05
_exptl_crystal_description needle
_exptl_crystal_F_000 2480
_exptl_crystal_size_max 0.1
_exptl_crystal_size_mid 0.08
_exptl_crystal_size_min 0.05
_exptl_transmission_factor_max 0.974
_exptl_transmission_factor_min 0.951
_refine_diff_density_max 0.293
_refine_diff_density_min -0.367
_refine_diff_density_rms 0.053
_refine_ls_extinction_method none
_refine_ls_goodness_of_fit_ref 0.903
_refine_ls_hydrogen_treatment constr
_refine_ls_matrix_type full
_refine_ls_number_parameters 554
_refine_ls_number_reflns 10139
_refine_ls_number_restraints 42
_refine_ls_restrained_S_all 0.903
_refine_ls_R_factor_all 0.0788
_refine_ls_R_factor_gt 0.0454
_refine_ls_shift/su_max 0.001
_refine_ls_shift/su_mean 0.000
_refine_ls_structure_factor_coef Fsqd
_refine_ls_weighting_details 'w=1/[\s^2^(Fo^2^)+(0.0593P)^2^] where P=(Fo^2^+2Fc^2^)/3'
_refine_ls_weighting_scheme calc
_refine_ls_wR_factor_gt 0.1105
_refine_ls_wR_factor_ref 0.1231
_reflns_Friedel_coverage 0.000
_reflns_number_gt 5778
_reflns_number_total 10139
_reflns_threshold_expression 'I > 2\s(I)'
_cod_data_source_file c7dt03374e2.cif
_cod_data_source_block a01
_cod_database_code 7044769
_shelx_shelxl_version_number 2017/1
_shelx_space_group_comment
;
The symmetry employed for this shelxl refinement is uniquely defined
by the following loop, which should always be used as a source of
symmetry information in preference to the above space-group names.
They are only intended as comments.
;
_shelx_estimated_absorpt_t_max 0.975
_shelx_estimated_absorpt_t_min 0.950
_olex2_refinement_description
;
1. Fixed Uiso
 At 1.2 times of:
  All C(H) groups, All C(H,H) groups
 At 1.5 times of:
  All C(H,H,H) groups
2. Restrained distances
 C40-C45 \\sim C40-C45A
 with sigma of 0.02
 C45-C46 \\sim C45A-C46A
 with sigma of 0.02
 C45-C47 \\sim C45A-C47A
 with sigma of 0.02
 C40-C46 \\sim C40-C46A
 with sigma of 0.04
 C40-C47 \\sim C40-C47A
 with sigma of 0.04
 C46-C47 \\sim C46A-C47A
 with sigma of 0.04
3. Rigid body (RIGU) restrains
 C40, C45, C46, C47
 with sigma for 1-2 distances of 0.001 and sigma for 1-3 distances of 0.001
 C45A, C46A, C47A, C40
 with sigma for 1-2 distances of 0.001 and sigma for 1-3 distances of 0.001
4. Others
 Sof(C45A)=Sof(H45A)=Sof(C46A)=Sof(H46D)=Sof(H46E)=Sof(H46F)=Sof(C47A)=
 Sof(H47D)=Sof(H47E)=Sof(H47F)=1-FVAR(1)
 Sof(C45)=Sof(H45)=Sof(C46)=Sof(H46A)=Sof(H46B)=Sof(H46C)=Sof(C47)=Sof(H47A)=
 Sof(H47B)=Sof(H47C)=FVAR(1)
5.a Riding coordinates:
 C4(H4A,H4B,H4C), C31(H31A,H31B,H31C), C30(H30A,H30B,H30C), C5(H5A,H5B,H5C),
 C3(H3A,H3B,H3C), C2(H2A,H2B,H2C), C13(H13A,H13B,H13C), C12(H12A,H12B,H12C),
 C46A(H46D,H46E,H46F)
5.b Ternary CH refined with riding coordinates:
 C45(H45), C45A(H45A)
5.c Secondary CH2 refined with riding coordinates:
 C34(H34A,H34B), C23(H23A,H23B), C1(H1A,H1B), C16(H16A,H16B), C32(H32A,H32B)
5.d Me refined with riding coordinates:
 C11(H11A,H11B,H11C)
5.e Aromatic/amide H refined with riding coordinates:
 C8(H8), C7(H7), C10(H10), C9(H9), C35(H35), C21(H21), C6(H6), C20(H20),
 C36(H36), C42(H42), C41(H41), C14(H14), C39(H39), C17(H17), C15(H15), C18(H18)
5.f Idealised Me refined as rotating group:
 C46(H46A,H46B,H46C), C47(H47A,H47B,H47C), C47A(H47D,H47E,H47F)
;
_olex2_submission_special_instructions 'No special instructions were received'

loop_
_space_group_symop_operation_xyz
'x, y, z'
'-x, y+1/2, -z+1/2'
'-x, -y, -z'
'x, -y-1/2, z-1/2'

loop_
_atom_site_label
_atom_site_type_symbol
_atom_site_fract_x
_atom_site_fract_y
_atom_site_fract_z
_atom_site_U_iso_or_equiv
_atom_site_adp_type
_atom_site_occupancy
_atom_site_site_symmetry_order
_atom_site_calc_flag
_atom_site_refinement_flags_posn
_atom_site_refinement_flags_adp
_atom_site_refinement_flags_occupancy
_atom_site_disorder_assembly
_atom_site_disorder_group
C8 C 0.1315(3) 0.05181(10) 0.2290(2) 0.0502(9) Uani 1 1 d . . . . .
H8 H 0.150529 0.068690 0.280719 0.060 Uiso 1 1 calc R . . . .
C29 C -0.0261(3) 0.08181(10) 0.4808(3) 0.0540(9) Uani 1 1 d . . . . .
N4 N 0.3302(3) 0.08402(9) 0.1154(2) 0.0582(8) Uani 1 1 d . . . . .
C34 C 0.0318(3) -0.00223(10) 0.3085(2) 0.0597(10) Uani 1 1 d . . . . .
H34A H 0.069067 -0.028355 0.324442 0.072 Uiso 1 1 calc R . . . .
H34B H -0.043587 -0.008536 0.291845 0.072 Uiso 1 1 calc R . . . .
C26 C 0.1363(3) 0.02436(9) 0.4542(2) 0.0478(9) Uani 1 1 d . . . . .
C25 C 0.1478(3) 0.05108(10) 0.5323(2) 0.0512(9) Uani 1 1 d . . . . .
C27 C 0.0447(3) 0.02647(10) 0.3910(2) 0.0490(9) Uani 1 1 d . . . . .
N1 N 0.3814(2) 0.23179(9) 0.5459(2) 0.0606(8) Uani 1 1 d . . . . .
C23 C 0.0716(3) 0.10451(10) 0.6321(3) 0.0623(10) Uani 1 1 d . . . . .
H23A H 0.003911 0.102698 0.657687 0.075 Uiso 1 1 calc R . . . .
H23B H 0.126526 0.092719 0.677623 0.075 Uiso 1 1 calc R . . . .
N3 N 0.4974(3) 0.07532(11) 0.1618(2) 0.0745(9) Uani 1 1 d . . . . .
C1 C 0.2185(3) 0.09433(11) 0.1164(3) 0.0611(10) Uani 1 1 d . . . . .
H1A H 0.188621 0.103604 0.054866 0.073 Uiso 1 1 calc R . . . .
H1B H 0.212515 0.117291 0.159374 0.073 Uiso 1 1 calc R . . . .
C24 C 0.0645(3) 0.07843(10) 0.5448(2) 0.0492(9) Uani 1 1 d . . . . .
C37 C 0.5716(3) 0.10348(12) 0.4686(3) 0.0590(10) Uani 1 1 d . . . . .
C7 C 0.1594(3) 0.16600(10) 0.5589(2) 0.0535(9) Uani 1 1 d . . . . .
H7 H 0.194367 0.150961 0.516522 0.064 Uiso 1 1 calc R . . . .
C28 C -0.0364(3) 0.05614(11) 0.4014(3) 0.0536(9) Uani 1 1 d . . . . .
C10 C 0.4360(3) 0.19878(11) 0.5225(3) 0.0645(11) Uani 1 1 d . . . . .
H10 H 0.408852 0.178549 0.479718 0.077 Uiso 1 1 calc R . . . .
N2 N 0.5355(3) 0.19822(10) 0.5682(2) 0.0765(10) Uani 1 1 d . . . . .
C9 C 0.4060(3) 0.08940(12) 0.1864(3) 0.0645(10) Uani 1 1 d . . . . .
H9 H 0.396539 0.101061 0.243701 0.077 Uiso 1 1 calc R . . . .
C35 C 0.0652(3) 0.00064(12) 0.1396(3) 0.0746(12) Uani 1 1 d . . . . .
H35 H 0.029432 -0.023944 0.120321 0.090 Uiso 1 1 calc R . . . .
C19 C 0.6095(3) 0.14439(12) 0.4718(3) 0.0635(10) Uani 1 1 d . . . . .
C40 C 0.2825(4) 0.28704(14) 0.3670(3) 0.0731(11) Uani 1 1 d D U . . .
C21 C 0.0591(4) 0.18101(12) 0.6680(3) 0.0807(14) Uani 1 1 d . . . . .
H21 H 0.013496 0.178629 0.713805 0.097 Uiso 1 1 calc R . . . .
C38 C 0.6002(3) 0.09895(14) 0.3102(3) 0.0648(10) Uani 1 1 d . . . . .
C22 C 0.5661(3) 0.08078(11) 0.3870(3) 0.0577(10) Uani 1 1 d . . . . .
C6 C 0.1825(6) 0.22014(13) 0.3534(3) 0.0882(16) Uani 1 1 d . . . . .
H6 H 0.180040 0.191616 0.339985 0.106 Uiso 1 1 calc R . . . .
C20 C 0.1000(4) 0.21619(12) 0.6388(3) 0.0750(13) Uani 1 1 d . . . . .
H20 H 0.087616 0.242825 0.661252 0.090 Uiso 1 1 calc R . . . .
C36 C 0.1165(4) 0.02649(12) 0.0864(3) 0.0768(13) Uani 1 1 d . . . . .
H36 H 0.123388 0.023264 0.023511 0.092 Uiso 1 1 calc R . . . .
C42 C 0.0967(4) 0.28159(18) 0.3976(3) 0.0913(15) Uani 1 1 d . . . . .
H42 H 0.036803 0.295205 0.414963 0.110 Uiso 1 1 calc R . . . .
C16 C 0.6218(4) 0.16829(14) 0.5613(3) 0.0941(15) Uani 1 1 d . . . . .
H16A H 0.624050 0.148629 0.612649 0.113 Uiso 1 1 calc R . . . .
H16B H 0.689511 0.183202 0.567291 0.113 Uiso 1 1 calc R . . . .
C41 C 0.1891(5) 0.30412(13) 0.3920(3) 0.0797(13) Uani 1 1 d . . . . .
H41 H 0.188537 0.332579 0.405821 0.096 Uiso 1 1 calc R . . . .
C4 C 0.2494(3) 0.05067(13) 0.5982(3) 0.0786(12) Uani 1 1 d . . . . .
H4A H 0.296843 0.029868 0.578286 0.118 Uiso 1 1 d R . . . .
H4B H 0.282463 0.077778 0.597386 0.118 Uiso 1 1 d R . . . .
H4C H 0.234683 0.044368 0.660256 0.118 Uiso 1 1 d R . . . .
C44 C 0.6343(3) 0.14098(15) 0.3097(3) 0.0775(12) Uani 1 1 d . . . . .
C14 C 0.3761(4) 0.06536(15) 0.0437(3) 0.0898(14) Uani 1 1 d . . . . .
H14 H 0.341159 0.058113 -0.014430 0.108 Uiso 1 1 calc R . . . .
C31 C -0.1314(3) 0.06059(14) 0.3275(3) 0.0885(14) Uani 1 1 d . . . . .
H31A H -0.122306 0.040781 0.279185 0.133 Uiso 1 1 d R . . . .
H31B H -0.195906 0.054221 0.354075 0.133 Uiso 1 1 d R . . . .
H31C H -0.136196 0.088381 0.301905 0.133 Uiso 1 1 d R . . . .
C30 C -0.1146(3) 0.11283(12) 0.4942(3) 0.0834(13) Uani 1 1 d . . . . .
H30A H -0.171860 0.111353 0.444002 0.125 Uiso 1 1 d R . . . .
H30B H -0.141800 0.106553 0.551782 0.125 Uiso 1 1 d R . . . .
H30C H -0.084530 0.140533 0.497112 0.125 Uiso 1 1 d R . . . .
C5 C 0.2261(3) -0.00536(12) 0.4392(3) 0.0761(12) Uani 1 1 d . . . . .
H5A H 0.207688 -0.021489 0.383588 0.114 Uiso 1 1 d R . . . .
H5B H 0.289338 0.010841 0.433428 0.114 Uiso 1 1 d R . . . .
H5C H 0.239288 -0.023869 0.491578 0.114 Uiso 1 1 d R . . . .
C39 C 0.2778(4) 0.24284(15) 0.3481(3) 0.0812(14) Uani 1 1 d . . . . .
H39 H 0.338229 0.229059 0.332264 0.097 Uiso 1 1 calc R . . . .
C45 C 0.3857(9) 0.3084(4) 0.3591(10) 0.099(4) Uani 0.661(13) 1 d D U P A 1
H45 H 0.442050 0.287082 0.360817 0.119 Uiso 0.661(13) 1 calc R . P A 1
C33 C 0.6391(3) 0.16322(12) 0.3928(4) 0.0739(12) Uani 1 1 d . . . . .
C32 C 0.6020(4) 0.07387(16) 0.2198(3) 0.1011(16) Uani 1 1 d . . . . .
H32A H 0.656651 0.085272 0.184986 0.121 Uiso 1 1 calc R . . . .
H32B H 0.620498 0.044945 0.234863 0.121 Uiso 1 1 calc R . . . .
C17 C 0.5446(5) 0.23255(16) 0.6246(4) 0.1135(19) Uani 1 1 d . . . . .
H17 H 0.604510 0.240384 0.665005 0.136 Uiso 1 1 calc R . . . .
C15 C 0.4791(4) 0.05970(16) 0.0731(3) 0.0948(15) Uani 1 1 d . . . . .
H15 H 0.529669 0.047391 0.039754 0.114 Uiso 1 1 calc R . . . .
C18 C 0.4504(4) 0.25293(14) 0.6108(4) 0.0977(16) Uani 1 1 d . . . . .
H18 H 0.434365 0.277556 0.640577 0.117 Uiso 1 1 calc R . . . .
C3 C 0.5203(4) 0.03700(12) 0.3814(4) 0.0973(16) Uani 1 1 d . . . . .
H3A H 0.521106 0.024656 0.321045 0.146 Uiso 1 1 d R . . . .
H3B H 0.561556 0.019976 0.427285 0.146 Uiso 1 1 d R . . . .
H3C H 0.447706 0.038746 0.395575 0.146 Uiso 1 1 d R . . . .
C2 C 0.5316(4) 0.08395(14) 0.5528(3) 0.0975(15) Uani 1 1 d . . . . .
H2A H 0.509889 0.055812 0.536210 0.146 Uiso 1 1 d R . . . .
H2B H 0.586469 0.083342 0.605040 0.146 Uiso 1 1 d R . . . .
H2C H 0.471109 0.099462 0.568900 0.146 Uiso 1 1 d R . . . .
C43 C 0.0912(5) 0.24047(19) 0.3787(4) 0.0939(15) Uani 1 1 d . . . . .
C13 C 0.6763(4) 0.20905(14) 0.3950(5) 0.144(2) Uani 1 1 d . . . . .
H13A H 0.674760 0.219535 0.456958 0.216 Uiso 1 1 d R . . . .
H13B H 0.748140 0.210545 0.379008 0.216 Uiso 1 1 d R . . . .
H13C H 0.629780 0.225665 0.352028 0.216 Uiso 1 1 d R . . . .
C11 C -0.0096(5) 0.2141(2) 0.3871(4) 0.178(3) Uani 1 1 d . . . . .
H11A H 0.003330 0.185569 0.370459 0.267 Uiso 1 1 calc R . . . .
H11B H -0.026270 0.215101 0.450044 0.267 Uiso 1 1 calc R . . . .
H11C H -0.068669 0.225111 0.346072 0.267 Uiso 1 1 calc R . . . .
C46 C 0.4160(10) 0.3386(3) 0.4336(6) 0.154(6) Uani 0.661(13) 1 d D U P A 1
H46A H 0.354006 0.354229 0.445802 0.231 Uiso 0.661(13) 1 calc GR . P A 1
H46B H 0.469085 0.357419 0.414982 0.231 Uiso 0.661(13) 1 calc GR . P A 1
H46C H 0.444957 0.323933 0.488912 0.231 Uiso 0.661(13) 1 calc GR . P A 1
C47 C 0.3827(12) 0.3330(7) 0.2665(11) 0.140(6) Uani 0.661(13) 1 d D U P A 1
H47A H 0.381246 0.313639 0.215625 0.210 Uiso 0.661(13) 1 calc GR . P A 1
H47B H 0.445255 0.350398 0.268405 0.210 Uiso 0.661(13) 1 calc GR . P A 1
H47C H 0.319639 0.350259 0.258080 0.210 Uiso 0.661(13) 1 calc GR . P A 1
C12 C 0.6653(5) 0.16028(19) 0.2185(4) 0.145(2) Uani 1 1 d . . . . .
H12A H 0.686296 0.188940 0.229637 0.217 Uiso 1 1 d R . . . .
H12B H 0.723526 0.144980 0.197407 0.217 Uiso 1 1 d R . . . .
H12C H 0.604166 0.159170 0.171877 0.217 Uiso 1 1 d R . . . .
N8 N 0.1642(2) 0.20738(8) 0.56945(19) 0.0545(8) Uani 1 1 d . . . . .
N6 N 0.0754(2) 0.01732(8) 0.22793(19) 0.0536(8) Uani 1 1 d . . . . .
N7 N 0.0965(2) 0.14879(9) 0.6183(2) 0.0587(8) Uani 1 1 d . . . . .
N5 N 0.1569(2) 0.05878(8) 0.1438(2) 0.0533(7) Uani 1 1 d . . . . .
Cl1 Cl 0.23104(10) 0.30068(3) 0.61182(7) 0.0781(3) Uani 1 1 d . . . . .
Ru1 Ru 0.22886(3) 0.25168(2) 0.48403(2) 0.05589(12) Uani 1 1 d . . . . .
Cl2 Cl 0.28698(8) 0.11744(3) 0.37152(7) 0.0687(3) Uani 1 1 d . . . . .
C45A C 0.3660(15) 0.3191(8) 0.356(3) 0.114(8) Uani 0.339(13) 1 d D U P A 2
H45A H 0.363319 0.339698 0.405554 0.137 Uiso 0.339(13) 1 calc R . P A 2
C46A C 0.343(2) 0.3416(13) 0.268(2) 0.125(11) Uani 0.339(13) 1 d D U P A 2
H46D H 0.329668 0.321855 0.218102 0.187 Uiso 0.339(13) 1 d R . P A 2
H46E H 0.280378 0.358775 0.270372 0.187 Uiso 0.339(13) 1 d R . P A 2
H46F H 0.402728 0.358965 0.258552 0.187 Uiso 0.339(13) 1 d R . P A 2
C47A C 0.4784(15) 0.3004(9) 0.368(2) 0.233(19) Uani 0.339(13) 1 d D U P A 2
H47D H 0.503834 0.298522 0.433143 0.349 Uiso 0.339(13) 1 calc GR . P A 2
H47E H 0.525697 0.317965 0.337801 0.349 Uiso 0.339(13) 1 calc GR . P A 2
H47F H 0.476526 0.272903 0.340920 0.349 Uiso 0.339(13) 1 calc GR . P A 2

loop_
_atom_site_aniso_label
_atom_site_aniso_U_11
_atom_site_aniso_U_22
_atom_site_aniso_U_33
_atom_site_aniso_U_23
_atom_site_aniso_U_13
_atom_site_aniso_U_12
C8 0.056(2) 0.047(2) 0.047(2) -0.0040(16) 0.0027(18) -0.0108(17)
C29 0.049(2) 0.053(2) 0.061(3) 0.0048(18) 0.011(2) 0.0018(18)
N4 0.056(2) 0.071(2) 0.0467(19) 0.0053(15) 0.0057(17) -0.0109(16)
C34 0.074(3) 0.059(2) 0.047(2) -0.0001(18) 0.012(2) -0.0204(19)
C26 0.046(2) 0.0434(19) 0.055(2) 0.0074(17) 0.0103(19) -0.0047(16)
C25 0.052(2) 0.053(2) 0.048(2) 0.0061(17) 0.0028(19) -0.0071(18)
C27 0.054(2) 0.049(2) 0.045(2) -0.0007(16) 0.0074(19) -0.0116(18)
N1 0.071(2) 0.0517(17) 0.057(2) -0.0095(15) -0.0021(17) 0.0006(17)
C23 0.078(3) 0.054(2) 0.057(2) 0.0002(18) 0.016(2) -0.005(2)
N3 0.056(2) 0.111(3) 0.057(2) -0.0186(19) 0.0090(19) 0.004(2)
C1 0.059(3) 0.059(2) 0.064(3) 0.0137(19) -0.004(2) -0.0122(19)
C24 0.057(2) 0.048(2) 0.044(2) -0.0005(16) 0.0149(19) -0.0047(18)
C37 0.046(2) 0.069(3) 0.061(3) 0.005(2) 0.002(2) 0.0116(19)
C7 0.070(3) 0.051(2) 0.041(2) -0.0039(16) 0.0091(19) 0.0090(18)
C28 0.045(2) 0.057(2) 0.058(2) 0.0078(18) 0.0029(19) -0.0065(18)
C10 0.073(3) 0.056(2) 0.061(3) -0.0138(19) -0.003(2) 0.008(2)
N2 0.067(2) 0.075(2) 0.081(3) -0.0295(19) -0.019(2) 0.0131(19)
C9 0.058(3) 0.086(3) 0.049(2) -0.006(2) 0.002(2) 0.002(2)
C35 0.097(3) 0.073(3) 0.054(3) -0.011(2) 0.009(2) -0.038(2)
C19 0.047(2) 0.062(3) 0.078(3) -0.013(2) -0.007(2) 0.0066(19)
C40 0.088(3) 0.079(3) 0.053(3) 0.004(2) 0.010(2) -0.004(2)
C21 0.115(4) 0.069(3) 0.065(3) -0.022(2) 0.043(3) -0.018(3)
C38 0.042(2) 0.086(3) 0.064(3) -0.010(2) -0.003(2) 0.014(2)
C22 0.045(2) 0.053(2) 0.073(3) 0.000(2) 0.000(2) 0.0052(18)
C6 0.153(5) 0.057(3) 0.046(3) -0.001(2) -0.020(3) -0.009(3)
C20 0.103(4) 0.056(2) 0.070(3) -0.020(2) 0.029(3) -0.002(2)
C36 0.101(4) 0.079(3) 0.050(2) -0.012(2) 0.009(2) -0.035(3)
C42 0.097(4) 0.107(4) 0.069(3) 0.032(3) 0.010(3) 0.030(3)
C16 0.082(3) 0.098(3) 0.094(4) -0.039(3) -0.024(3) 0.022(3)
C41 0.125(4) 0.052(2) 0.062(3) 0.015(2) 0.011(3) 0.015(3)
C4 0.070(3) 0.090(3) 0.072(3) -0.002(2) -0.004(2) 0.005(2)
C44 0.050(3) 0.099(4) 0.084(3) 0.025(3) 0.006(2) 0.011(2)
C14 0.086(4) 0.133(4) 0.050(3) -0.024(3) 0.009(3) -0.022(3)
C31 0.065(3) 0.101(3) 0.092(3) 0.002(3) -0.019(3) 0.004(3)
C30 0.072(3) 0.076(3) 0.103(4) -0.004(2) 0.011(3) 0.017(2)
C5 0.071(3) 0.076(3) 0.083(3) -0.003(2) 0.015(2) 0.016(2)
C39 0.101(4) 0.103(4) 0.040(2) -0.002(2) 0.009(2) 0.032(3)
C45 0.100(5) 0.133(8) 0.065(5) 0.015(4) 0.013(5) -0.027(5)
C33 0.055(3) 0.058(3) 0.106(4) 0.001(3) -0.001(3) -0.002(2)
C32 0.058(3) 0.161(5) 0.082(3) -0.038(3) -0.005(3) 0.020(3)
C17 0.097(4) 0.106(4) 0.124(5) -0.065(3) -0.039(3) 0.009(3)
C15 0.078(4) 0.148(4) 0.060(3) -0.036(3) 0.014(3) -0.002(3)
C18 0.095(4) 0.087(3) 0.103(4) -0.053(3) -0.020(3) 0.009(3)
C3 0.078(3) 0.067(3) 0.142(5) -0.006(3) -0.007(3) -0.001(2)
C2 0.101(4) 0.108(4) 0.085(4) 0.017(3) 0.018(3) 0.010(3)
C43 0.093(4) 0.108(4) 0.074(3) 0.028(3) -0.013(3) -0.013(3)
C13 0.104(4) 0.072(3) 0.257(8) 0.004(4) 0.031(5) -0.029(3)
C11 0.124(5) 0.253(8) 0.143(6) 0.082(6) -0.046(4) -0.093(6)
C46 0.199(13) 0.173(9) 0.090(5) -0.001(5) 0.016(6) -0.112(9)
C47 0.143(14) 0.200(12) 0.081(5) 0.047(6) 0.028(7) -0.032(11)
C12 0.121(5) 0.179(6) 0.141(5) 0.079(5) 0.041(4) 0.006(4)
N8 0.070(2) 0.0442(17) 0.0501(18) -0.0061(14) 0.0092(16) 0.0027(14)
N6 0.063(2) 0.0491(17) 0.0484(18) -0.0023(14) 0.0059(16) -0.0185(15)
N7 0.076(2) 0.0567(18) 0.0451(18) -0.0063(15) 0.0148(17) -0.0038(16)
N5 0.057(2) 0.0511(17) 0.0504(19) 0.0068(14) -0.0004(16) -0.0114(14)
Cl1 0.1222(10) 0.0452(5) 0.0687(7) -0.0124(5) 0.0190(7) 0.0076(6)
Ru1 0.0751(2) 0.04416(17) 0.04802(19) -0.00120(14) 0.00580(15) 0.00767(15)
Cl2 0.0703(7) 0.0671(6) 0.0700(7) -0.0200(5) 0.0138(6) -0.0047(5)
C45A 0.095(7) 0.124(12) 0.116(15) 0.050(11) -0.017(9) -0.027(7)
C46A 0.072(12) 0.16(2) 0.132(16) 0.075(15) -0.024(11) -0.051(12)
C47A 0.085(5) 0.31(3) 0.29(4) 0.20(3) 0.002(14) 0.003(13)

loop_
_atom_type_symbol
_atom_type_description
_atom_type_scat_dispersion_real
_atom_type_scat_dispersion_imag
_atom_type_scat_source
C C 0.0033 0.0016 'International Tables Vol C Tables 4.2.6.8 and 6.1.1.4'
Cl Cl 0.1484 0.1585 'International Tables Vol C Tables 4.2.6.8 and 6.1.1.4'
H H 0.0000 0.0000 'International Tables Vol C Tables 4.2.6.8 and 6.1.1.4'
N N 0.0061 0.0033 'International Tables Vol C Tables 4.2.6.8 and 6.1.1.4'
O O 0.0106 0.0060 'International Tables Vol C Tables 4.2.6.8 and 6.1.1.4'
Ru Ru -1.2594 0.8363 'International Tables Vol C Tables 4.2.6.8 and 6.1.1.4'

loop_
_geom_angle_atom_site_label_1
_geom_angle_atom_site_label_2
_geom_angle_atom_site_label_3
_geom_angle
N6 C8 H8 125.7
N6 C8 N5 108.7(3)
N5 C8 H8 125.7
C24 C29 C28 119.3(3)
C24 C29 C30 121.4(3)
C28 C29 C30 119.2(4)
C9 N4 C1 124.9(3)
C9 N4 C14 108.2(4)
C14 N4 C1 126.9(4)
H34A C34 H34B 108.1
C27 C34 H34A 109.5
C27 C34 H34B 109.5
N6 C34 H34A 109.5
N6 C34 H34B 109.5
N6 C34 C27 110.8(3)
C25 C26 C5 119.3(3)
C27 C26 C25 119.8(3)
C27 C26 C5 120.8(3)
C26 C25 C4 120.1(3)
C24 C25 C26 118.5(3)
C24 C25 C4 121.3(3)
C26 C27 C34 119.9(3)
C26 C27 C28 121.1(3)
C28 C27 C34 119.0(3)
C10 N1 C18 105.2(4)
C10 N1 Ru1 127.0(3)
C18 N1 Ru1 127.4(3)
H23A C23 H23B 107.6
C24 C23 H23A 108.7
C24 C23 H23B 108.7
N7 C23 H23A 108.7
N7 C23 H23B 108.7
N7 C23 C24 114.1(3)
C9 N3 C32 127.0(3)
C9 N3 C15 108.9(4)
C15 N3 C32 124.0(4)
N4 C1 H1A 109.2
N4 C1 H1B 109.2
N4 C1 N5 112.1(3)
H1A C1 H1B 107.9
N5 C1 H1A 109.2
N5 C1 H1B 109.2
C29 C24 C25 122.2(3)
C29 C24 C23 118.7(3)
C25 C24 C23 119.0(3)
C19 C37 C2 120.5(4)
C22 C37 C19 120.2(4)
C22 C37 C2 119.2(4)
N8 C7 H7 124.7
N8 C7 N7 110.6(3)
N7 C7 H7 124.7
C29 C28 C27 118.8(3)
C29 C28 C31 120.7(3)
C27 C28 C31 120.4(3)
N1 C10 H10 124.3
N1 C10 N2 111.4(3)
N2 C10 H10 124.3
C10 N2 C16 129.1(3)
C10 N2 C17 106.9(4)
C17 N2 C16 124.0(4)
N4 C9 H9 125.9
N3 C9 N4 108.3(3)
N3 C9 H9 125.9
C36 C35 H35 126.3
C36 C35 N6 107.3(3)
N6 C35 H35 126.3
C37 C19 C16 120.5(4)
C33 C19 C37 120.5(4)
C33 C19 C16 119.1(4)
C41 C40 C39 114.8(4)
C41 C40 C45 128.2(7)
C41 C40 Ru1 69.7(2)
C41 C40 C45A 113.0(12)
C39 C40 C45 116.9(7)
C39 C40 Ru1 68.6(2)
C39 C40 C45A 131.8(13)
C45 C40 Ru1 130.2(6)
C45A C40 Ru1 136.1(15)
C20 C21 H21 126.4
C20 C21 N7 107.2(3)
N7 C21 H21 126.4
C22 C38 C44 122.2(4)
C22 C38 C32 120.7(4)
C44 C38 C32 117.2(4)
C37 C22 C3 120.7(4)
C38 C22 C37 119.0(3)
C38 C22 C3 120.3(4)
C39 C6 H6 119.9
C39 C6 Ru1 70.5(2)
C43 C6 H6 119.9
C43 C6 C39 120.2(4)
C43 C6 Ru1 72.4(3)
Ru1 C6 H6 129.6
C21 C20 H20 125.0
C21 C20 N8 110.0(3)
N8 C20 H20 125.0
C35 C36 H36 126.9
C35 C36 N5 106.2(3)
N5 C36 H36 126.9
C41 C42 H42 119.2
C41 C42 Ru1 70.9(3)
C43 C42 H42 119.2
C43 C42 C41 121.5(5)
C43 C42 Ru1 72.9(3)
Ru1 C42 H42 129.5
N2 C16 C19 113.2(3)
N2 C16 H16A 108.9
N2 C16 H16B 108.9
C19 C16 H16A 108.9
C19 C16 H16B 108.9
H16A C16 H16B 107.8
C40 C41 H41 118.0
C40 C41 Ru1 73.4(2)
C42 C41 C40 124.0(4)
C42 C41 H41 118.0
C42 C41 Ru1 72.1(2)
Ru1 C41 H41 129.1
C25 C4 H4A 109.1
C25 C4 H4B 108.7
C25 C4 H4C 110.6
H4A C4 H4B 109.5
H4A C4 H4C 109.5
H4B C4 H4C 109.4
C38 C44 C12 119.4(5)
C33 C44 C38 117.6(4)
C33 C44 C12 123.0(5)
N4 C14 H14 126.4
C15 C14 N4 107.3(4)
C15 C14 H14 126.4
C28 C31 H31A 107.5
C28 C31 H31B 109.3
C28 C31 H31C 111.6
H31A C31 H31B 109.5
H31A C31 H31C 109.5
H31B C31 H31C 109.5
C29 C30 H30A 111.4
C29 C30 H30B 108.6
C29 C30 H30C 108.4
H30A C30 H30B 109.5
H30A C30 H30C 109.5
H30B C30 H30C 109.5
C26 C5 H5A 110.5
C26 C5 H5B 108.4
C26 C5 H5C 109.5
H5A C5 H5B 109.5
H5A C5 H5C 109.5
H5B C5 H5C 109.5
C40 C39 H39 119.7
C40 C39 Ru1 72.9(2)
C6 C39 C40 120.7(4)
C6 C39 H39 119.7
C6 C39 Ru1 71.3(2)
Ru1 C39 H39 128.4
C40 C45 H45 108.4
C40 C45 C47 111.7(10)
C46 C45 C40 113.5(10)
C46 C45 H45 108.4
C46 C45 C47 106.3(12)
C47 C45 H45 108.4
C19 C33 C44 120.4(4)
C19 C33 C13 120.6(5)
C44 C33 C13 119.0(5)
N3 C32 C38 111.4(3)
N3 C32 H32A 109.3
N3 C32 H32B 109.3
C38 C32 H32A 109.3
C38 C32 H32B 109.3
H32A C32 H32B 108.0
N2 C17 H17 126.5
C18 C17 N2 107.0(4)
C18 C17 H17 126.5
N3 C15 H15 126.3
C14 C15 N3 107.3(4)
C14 C15 H15 126.3
N1 C18 H18 125.2
C17 C18 N1 109.6(4)
C17 C18 H18 125.2
C22 C3 H3A 112.5
C22 C3 H3B 108.4
C22 C3 H3C 107.5
H3A C3 H3B 109.5
H3A C3 H3C 109.5
H3B C3 H3C 109.5
C37 C2 H2A 107.3
C37 C2 H2B 111.6
C37 C2 H2C 109.6
H2A C2 H2B 109.5
H2A C2 H2C 109.4
H2B C2 H2C 109.5
C6 C43 C11 118.3(6)
C6 C43 Ru1 69.9(3)
C42 C43 C6 118.7(5)
C42 C43 C11 122.9(6)
C42 C43 Ru1 71.4(3)
C11 C43 Ru1 128.5(3)
C33 C13 H13A 108.1
C33 C13 H13B 109.6
C33 C13 H13C 110.7
H13A C13 H13B 109.5
H13A C13 H13C 109.5
H13B C13 H13C 109.5
C43 C11 H11A 109.5
C43 C11 H11B 109.5
C43 C11 H11C 109.5
H11A C11 H11B 109.5
H11A C11 H11C 109.5
H11B C11 H11C 109.5
C45 C46 H46A 109.5
C45 C46 H46B 109.5
C45 C46 H46C 109.5
H46A C46 H46B 109.5
H46A C46 H46C 109.5
H46B C46 H46C 109.5
C45 C47 H47A 109.5
C45 C47 H47B 109.5
C45 C47 H47C 109.5
H47A C47 H47B 109.5
H47A C47 H47C 109.5
H47B C47 H47C 109.5
C44 C12 H12A 109.2
C44 C12 H12B 110.5
C44 C12 H12C 108.8
H12A C12 H12B 109.5
H12A C12 H12C 109.5
H12B C12 H12C 109.5
C7 N8 C20 105.1(3)
C7 N8 Ru1 127.9(2)
C20 N8 Ru1 126.0(2)
C8 N6 C34 126.5(3)
C8 N6 C35 109.0(3)
C35 N6 C34 124.4(3)
C7 N7 C23 129.0(3)
C7 N7 C21 107.1(3)
C21 N7 C23 123.9(3)
C8 N5 C1 125.4(3)
C8 N5 C36 108.8(3)
C36 N5 C1 125.9(3)
N1 Ru1 C40 97.65(15)
N1 Ru1 C6 111.49(19)
N1 Ru1 C42 165.02(17)
N1 Ru1 C41 128.67(18)
N1 Ru1 C39 90.19(15)
N1 Ru1 C43 147.7(2)
N1 Ru1 Cl1 86.79(8)
C40 Ru1 Cl1 106.27(12)
C6 Ru1 C40 68.97(18)
C6 Ru1 C42 66.1(2)
C6 Ru1 C43 37.67(18)
C6 Ru1 Cl1 161.38(16)
C42 Ru1 C40 67.50(18)
C42 Ru1 C43 35.74(18)
C42 Ru1 Cl1 95.36(15)
C41 Ru1 C40 36.88(16)
C41 Ru1 C6 78.62(16)
C41 Ru1 C42 37.01(17)
C41 Ru1 C43 65.98(18)
C41 Ru1 Cl1 87.22(12)
C39 Ru1 C40 38.46(15)
C39 Ru1 C6 38.18(17)
C39 Ru1 C42 79.30(17)
C39 Ru1 C41 66.89(16)
C39 Ru1 C43 68.4(2)
C39 Ru1 Cl1 143.75(15)
C43 Ru1 C40 80.71(17)
C43 Ru1 Cl1 124.88(19)
N8 Ru1 N1 86.79(12)
N8 Ru1 C40 165.81(14)
N8 Ru1 C6 96.86(16)
N8 Ru1 C42 108.09(18)
N8 Ru1 C41 143.68(18)
N8 Ru1 C39 128.55(16)
N8 Ru1 C43 88.33(15)
N8 Ru1 Cl1 87.37(8)
C40 C45A H45A 106.9
C40 C45A C47A 111.9(17)
C46A C45A C40 111(2)
C46A C45A H45A 106.9
C46A C45A C47A 112(2)
C47A C45A H45A 106.9
C45A C46A H46D 109.5
C45A C46A H46E 109.5
C45A C46A H46F 109.5
H46D C46A H46E 109.5
H46D C46A H46F 109.5
H46E C46A H46F 109.5
C45A C47A H47D 109.5
C45A C47A H47E 109.5
C45A C47A H47F 109.5
H47D C47A H47E 109.5
H47D C47A H47F 109.5
H47E C47A H47F 109.5

loop_
_geom_bond_atom_site_label_1
_geom_bond_atom_site_label_2
_geom_bond_distance
C8 H8 0.9300
C8 N6 1.306(4)
C8 N5 1.330(4)
C29 C24 1.382(5)
C29 C28 1.405(5)
C29 C30 1.518(5)
N4 C1 1.445(4)
N4 C9 1.325(5)
N4 C14 1.382(5)
C34 H34A 0.9700
C34 H34B 0.9700
C34 C27 1.498(4)
C34 N6 1.486(4)
C26 C25 1.410(5)
C26 C27 1.383(5)
C26 C5 1.509(5)
C25 C24 1.392(5)
C25 C4 1.499(5)
C27 C28 1.412(5)
N1 C10 1.323(4)
N1 C18 1.376(5)
N1 Ru1 2.113(3)
C23 H23A 0.9700
C23 H23B 0.9700
C23 C24 1.507(4)
C23 N7 1.466(4)
N3 C9 1.322(4)
N3 C32 1.472(5)
N3 C15 1.370(5)
C1 H1A 0.9700
C1 H1B 0.9700
C1 N5 1.455(4)
C37 C19 1.388(5)
C37 C22 1.380(5)
C37 C2 1.508(5)
C7 H7 0.9300
C7 N8 1.330(4)
C7 N7 1.353(4)
C28 C31 1.510(5)
C10 H10 0.9300
C10 N2 1.343(5)
N2 C16 1.457(5)
N2 C17 1.363(5)
C9 H9 0.9300
C35 H35 0.9300
C35 C36 1.346(5)
C35 N6 1.376(4)
C19 C16 1.496(5)
C19 C33 1.382(5)
C40 C41 1.382(6)
C40 C39 1.436(6)
C40 C45 1.482(9)
C40 Ru1 2.208(4)
C40 C45A 1.490(14)
C21 H21 0.9300
C21 C20 1.325(5)
C21 N7 1.371(4)
C38 C22 1.368(5)
C38 C44 1.408(5)
C38 C32 1.537(5)
C22 C3 1.509(5)
C6 H6 0.9300
C6 C39 1.410(6)
C6 C43 1.405(7)
C6 Ru1 2.160(4)
C20 H20 0.9300
C20 N8 1.391(4)
C36 H36 0.9300
C36 N5 1.381(4)
C42 H42 0.9300
C42 C41 1.376(6)
C42 C43 1.340(7)
C42 Ru1 2.175(5)
C16 H16A 0.9700
C16 H16B 0.9700
C41 H41 0.9300
C41 Ru1 2.160(4)
C4 H4A 0.9597
C4 H4B 0.9603
C4 H4C 0.9600
C44 C33 1.391(6)
C44 C12 1.549(6)
C14 H14 0.9300
C14 C15 1.326(6)
C31 H31A 0.9598
C31 H31B 0.9604
C31 H31C 0.9600
C30 H30A 0.9602
C30 H30B 0.9602
C30 H30C 0.9599
C5 H5A 0.9599
C5 H5B 0.9606
C5 H5C 0.9597
C39 H39 0.9300
C39 Ru1 2.150(4)
C45 H45 0.9800
C45 C46 1.462(18)
C45 C47 1.551(12)
C33 C13 1.534(5)
C32 H32A 0.9700
C32 H32B 0.9700
C17 H17 0.9300
C17 C18 1.344(6)
C15 H15 0.9300
C18 H18 0.9300
C3 H3A 0.9601
C3 H3B 0.9598
C3 H3C 0.9603
C2 H2A 0.9604
C2 H2B 0.9600
C2 H2C 0.9596
C43 C11 1.537(7)
C43 Ru1 2.193(5)
C13 H13A 0.9602
C13 H13B 0.9599
C13 H13C 0.9599
C11 H11A 0.9600
C11 H11B 0.9600
C11 H11C 0.9600
C46 H46A 0.9600
C46 H46B 0.9600
C46 H46C 0.9600
C47 H47A 0.9600
C47 H47B 0.9600
C47 H47C 0.9600
C12 H12A 0.9599
C12 H12B 0.9600
C12 H12C 0.9602
N8 Ru1 2.105(3)
Cl1 Ru1 2.4199(11)
C45A H45A 0.9800
C45A C46A 1.45(2)
C45A C47A 1.52(2)
C46A H46D 0.9600
C46A H46E 0.9600
C46A H46F 0.9600
C47A H47D 0.9600
C47A H47E 0.9600
C47A H47F 0.9600

loop_
_geom_torsion_atom_site_label_1
_geom_torsion_atom_site_label_2
_geom_torsion_atom_site_label_3
_geom_torsion_atom_site_label_4
_geom_torsion
N4 C1 N5 C8 97.3(4)
N4 C1 N5 C36 -81.7(4)
N4 C14 C15 N3 -0.9(6)
C34 C27 C28 C29 177.4(3)
C34 C27 C28 C31 -3.6(5)
C26 C25 C24 C29 -3.6(5)
C26 C25 C24 C23 174.8(3)
C26 C27 C28 C29 -4.3(5)
C26 C27 C28 C31 174.7(3)
C25 C26 C27 C34 -179.3(3)
C25 C26 C27 C28 2.4(5)
C27 C34 N6 C8 9.3(5)
C27 C34 N6 C35 -172.8(4)
C27 C26 C25 C24 1.5(5)
C27 C26 C25 C4 -176.6(3)
N1 C10 N2 C16 -178.4(4)
N1 C10 N2 C17 0.6(5)
C1 N4 C9 N3 177.9(3)
C1 N4 C14 C15 -177.0(4)
C24 C29 C28 C27 2.3(5)
C24 C29 C28 C31 -176.7(3)
C24 C23 N7 C7 -34.3(5)
C24 C23 N7 C21 147.3(4)
C37 C19 C16 N2 -102.0(5)
C37 C19 C33 C44 -1.9(6)
C37 C19 C33 C13 177.3(4)
C28 C29 C24 C25 1.7(5)
C28 C29 C24 C23 -176.8(3)
C10 N1 C18 C17 0.4(6)
C10 N2 C16 C19 21.9(7)
C10 N2 C17 C18 -0.3(6)
N2 C17 C18 N1 0.0(7)
C9 N4 C1 N5 -92.3(4)
C9 N4 C14 C15 0.2(5)
C9 N3 C32 C38 -11.2(7)
C9 N3 C15 C14 1.4(6)
C35 C36 N5 C8 0.9(5)
C35 C36 N5 C1 -179.9(3)
C19 C37 C22 C38 1.2(5)
C19 C37 C22 C3 -177.1(3)
C21 C20 N8 C7 0.2(5)
C21 C20 N8 Ru1 169.7(3)
C38 C44 C33 C19 -1.0(6)
C38 C44 C33 C13 179.8(4)
C22 C37 C19 C16 -176.4(3)
C22 C37 C19 C33 1.9(6)
C22 C38 C44 C33 4.1(6)
C22 C38 C44 C12 -176.3(4)
C22 C38 C32 N3 86.0(5)
C20 C21 N7 C23 178.2(4)
C20 C21 N7 C7 -0.5(5)
C36 C35 N6 C8 -0.5(5)
C36 C35 N6 C34 -178.7(4)
C16 N2 C17 C18 178.7(5)
C16 C19 C33 C44 176.3(4)
C16 C19 C33 C13 -4.4(6)
C41 C40 C39 C6 1.4(6)
C41 C40 C39 Ru1 -53.7(3)
C41 C40 C45 C46 40.9(14)
C41 C40 C45 C47 -79.3(14)
C41 C40 C45A C46A -77(3)
C41 C40 C45A C47A 156(2)
C41 C42 C43 C6 0.5(7)
C41 C42 C43 C11 178.1(4)
C41 C42 C43 Ru1 53.8(4)
C4 C25 C24 C29 174.5(3)
C4 C25 C24 C23 -7.1(5)
C44 C38 C22 C37 -4.2(6)
C44 C38 C22 C3 174.1(4)
C44 C38 C32 N3 -93.6(5)
C14 N4 C1 N5 84.4(4)
C14 N4 C9 N3 0.7(4)
C30 C29 C24 C25 -178.0(3)
C30 C29 C24 C23 3.5(5)
C30 C29 C28 C27 -178.0(3)
C30 C29 C28 C31 3.0(5)
C5 C26 C25 C24 179.7(3)
C5 C26 C25 C4 1.6(5)
C5 C26 C27 C34 2.5(5)
C5 C26 C27 C28 -175.7(3)
C39 C40 C41 C42 -0.9(6)
C39 C40 C41 Ru1 53.1(3)
C39 C40 C45 C46 -138.0(10)
C39 C40 C45 C47 101.8(12)
C39 C40 C45A C46A 96(2)
C39 C40 C45A C47A -31(4)
C39 C6 C43 C42 0.0(7)
C39 C6 C43 C11 -177.7(4)
C39 C6 C43 Ru1 -53.9(4)
C45 C40 C41 C42 -179.9(8)
C45 C40 C41 Ru1 -125.8(8)
C45 C40 C39 C6 -179.5(7)
C45 C40 C39 Ru1 125.4(7)
C33 C19 C16 N2 79.8(5)
C32 N3 C9 N4 -178.0(4)
C32 N3 C15 C14 178.2(4)
C32 C38 C22 C37 176.1(3)
C32 C38 C22 C3 -5.5(5)
C32 C38 C44 C33 -176.2(4)
C32 C38 C44 C12 3.3(6)
C17 N2 C16 C19 -157.0(5)
C15 N3 C9 N4 -1.3(5)
C15 N3 C32 C38 172.5(4)
C18 N1 C10 N2 -0.6(5)
C2 C37 C19 C16 6.3(5)
C2 C37 C19 C33 -175.5(4)
C2 C37 C22 C38 178.5(4)
C2 C37 C22 C3 0.2(5)
C43 C6 C39 C40 -1.0(6)
C43 C6 C39 Ru1 54.8(4)
C43 C42 C41 C40 0.0(7)
C43 C42 C41 Ru1 -54.7(4)
C12 C44 C33 C19 179.4(4)
C12 C44 C33 C13 0.2(6)
N8 C7 N7 C23 -178.0(3)
N8 C7 N7 C21 0.6(4)
N6 C8 N5 C1 179.6(3)
N6 C8 N5 C36 -1.3(4)
N6 C34 C27 C26 -90.4(4)
N6 C34 C27 C28 87.9(4)
N6 C35 C36 N5 -0.3(5)
N7 C23 C24 C29 -76.1(4)
N7 C23 C24 C25 105.4(4)
N7 C7 N8 C20 -0.5(4)
N7 C7 N8 Ru1 -169.7(2)
N7 C21 C20 N8 0.2(5)
N5 C8 N6 C34 179.3(3)
N5 C8 N6 C35 1.1(4)
Ru1 N1 C10 N2 172.3(3)
Ru1 N1 C18 C17 -172.5(4)
Ru1 C40 C41 C42 -54.0(4)
Ru1 C40 C39 C6 55.1(3)
Ru1 C40 C45 C46 -54.1(15)
Ru1 C40 C45 C47 -174.3(10)
Ru1 C40 C45A C46A -161(2)
Ru1 C40 C45A C47A 72(3)
Ru1 C6 C39 C40 -55.9(3)
Ru1 C6 C43 C42 54.0(4)
Ru1 C6 C43 C11 -123.8(4)
Ru1 C42 C41 C40 54.6(4)
Ru1 C42 C43 C6 -53.2(4)
Ru1 C42 C43 C11 124.4(5)
C45A C40 C41 C42 173.3(16)
C45A C40 C41 Ru1 -132.7(16)
C45A C40 C39 C6 -171.4(19)
C45A C40 C39 Ru1 133.5(19)

loop_
_smtbx_masks_void_nr
_smtbx_masks_void_average_x
_smtbx_masks_void_average_y
_smtbx_masks_void_average_z
_smtbx_masks_void_volume
_smtbx_masks_void_count_electrons
_smtbx_masks_void_content
1 -0.620 -0.251 -0.482 1843.6 572.1 2Cl,11H2O
